data_7709526
loop_
_publ_author_name
'Dodonov, Vladimir Alekseevich'
'Kushnerova, Olga A.'
'Rumyantcev, Roman V.'
'Novikov, Alexander S.'
'Osmanov, Vladimir K.'
'Fedushkin, Igor Leonidovich'

_publ_section_title
;
 Cycloaddition of isoselenocyanates to sodium and magnesium metallacycles
;
_journal_name_full 'Dalton Transactions'
_journal_paper_doi 10.1039/D1DT04366H
_journal_year 2022
_chemical_formula_sum 'C54 H80 Ga N2 Na O6'
_chemical_formula_weight 945.91
_space_group_crystal_system orthorhombic
_space_group_IT_number 19
_space_group_name_Hall 'P 2ac 2ab'
_space_group_name_H-M_alt 'P 21 21 21'
_atom_sites_solution_hydrogens geom
_atom_sites_solution_primary dual
_atom_sites_solution_secondary difmap
_audit_creation_method SHELXL-2018/3
_audit_update_record
;
2022-02-11 deposited with the CCDC.	2022-02-15 downloaded from the CCDC.
;
_cell_angle_alpha 90
_cell_angle_beta 90
_cell_angle_gamma 90
_cell_formula_units_Z 4
_cell_length_a 13.0889(4)
_cell_length_b 19.0945(6)
_cell_length_c 21.5669(7)
_cell_measurement_reflns_used 9751
_cell_measurement_temperature 100(2)
_cell_measurement_theta_max 28.54
_cell_measurement_theta_min 2.67
_cell_volume 5390.1(3)
_computing_cell_refinement SAINT
_computing_data_collection APEX3
_computing_data_reduction SAINT
_computing_molecular_graphics SHELXTL
_computing_publication_material SHELXTL
_computing_structure_refinement SHELXL-2018/3
_computing_structure_solution SHELXT-2014/5
_diffrn_ambient_temperature 100(2)
_diffrn_measured_fraction_theta_full 0.999
_diffrn_measured_fraction_theta_max 0.999
_diffrn_measurement_device_type 'Bruker D8 Quest (CMOS)'
_diffrn_measurement_method '\w scans'
_diffrn_radiation_type MoK\a
_diffrn_radiation_wavelength 0.71073
_diffrn_reflns_av_R_equivalents 0.0558
_diffrn_reflns_av_unetI/netI 0.0523
_diffrn_reflns_Laue_measured_fraction_full 0.999
_diffrn_reflns_Laue_measured_fraction_max 0.999
_diffrn_reflns_limit_h_max 18
_diffrn_reflns_limit_h_min -18
_diffrn_reflns_limit_k_max 27
_diffrn_reflns_limit_k_min -27
_diffrn_reflns_limit_l_max 31
_diffrn_reflns_limit_l_min -31
_diffrn_reflns_number 95204
_diffrn_reflns_point_group_measured_fraction_full 0.999
_diffrn_reflns_point_group_measured_fraction_max 1.000
_diffrn_reflns_theta_full 25.242
_diffrn_reflns_theta_max 30.998
_diffrn_reflns_theta_min 2.133
_diffrn_source 'microfocus tube'
_exptl_absorpt_coefficient_mu 0.566
_exptl_absorpt_correction_T_max 0.8623
_exptl_absorpt_correction_T_min 0.6361
_exptl_absorpt_correction_type multi-scan
_exptl_absorpt_process_details SADABS-2016/2
_exptl_crystal_colour black
_exptl_crystal_density_diffrn 1.166
_exptl_crystal_description prism
_exptl_crystal_F_000 2032
_exptl_crystal_size_max 0.500
_exptl_crystal_size_mid 0.320
_exptl_crystal_size_min 0.270
_refine_diff_density_max 0.449
_refine_diff_density_min -0.634
_refine_diff_density_rms 0.060
_refine_ls_abs_structure_details
;
 Flack x determined using 5309 quotients [(I+)-(I-)]/[(I+)+(I-)]
 (Parsons, Flack and Wagner, Acta Cryst. B69 (2013) 249-259).
;
_refine_ls_abs_structure_Flack -0.004(2)
_refine_ls_extinction_method none
_refine_ls_goodness_of_fit_ref 1.037
_refine_ls_hydrogen_treatment constr
_refine_ls_matrix_type full
_refine_ls_number_parameters 607
_refine_ls_number_reflns 17170
_refine_ls_number_restraints 8
_refine_ls_restrained_S_all 1.039
_refine_ls_R_factor_all 0.0668
_refine_ls_R_factor_gt 0.0446
_refine_ls_shift/su_max 0.002
_refine_ls_shift/su_mean 0.000
_refine_ls_structure_factor_coef Fsqd
_refine_ls_weighting_details 'w=1/[\s^2^(Fo^2^)+(0.0418P)^2^+1.3496P] where P=(Fo^2^+2Fc^2^)/3'
_refine_ls_weighting_scheme calc
_refine_ls_wR_factor_gt 0.0851
_refine_ls_wR_factor_ref 0.0926
_reflns_Friedel_coverage 0.838
_reflns_Friedel_fraction_full 1.000
_reflns_Friedel_fraction_max 1.000
_reflns_number_gt 14014
_reflns_number_total 17170
_reflns_threshold_expression 'I > 2\s(I)'
_cod_data_source_file d1dt04366h3.cif
_cod_data_source_block 10
_cod_database_code 7709526
_shelx_shelxl_version_number 2018/3
_shelx_space_group_comment
;
The symmetry employed for this shelxl refinement is uniquely defined
by the following loop, which should always be used as a source of
symmetry information in preference to the above space-group names.
They are only intended as comments.
;
_shelx_estimated_absorpt_t_min 0.765
_shelx_estimated_absorpt_t_max 0.862

loop_
_space_group_symop_operation_xyz
'x, y, z'
'-x+1/2, -y, z+1/2'
'-x, y+1/2, -z+1/2'
'x+1/2, -y+1/2, -z'

loop_
_atom_site_label
_atom_site_type_symbol
_atom_site_fract_x
_atom_site_fract_y
_atom_site_fract_z
_atom_site_U_iso_or_equiv
_atom_site_adp_type
_atom_site_occupancy
_atom_site_site_symmetry_order
_atom_site_calc_flag
_atom_site_refinement_flags_posn
_atom_site_refinement_flags_adp
_atom_site_refinement_flags_occupancy
_atom_site_disorder_assembly
_atom_site_disorder_group
Ga1 Ga 0.19787(2) 0.33957(2) 0.72648(2) 0.01478(6) Uani 1 1 d . . . . .
Na1 Na 0.93796(8) 0.53534(6) 0.97990(5) 0.0241(2) Uani 1 1 d . . . . .
O1 O 0.92169(18) 0.60792(13) 1.06782(10) 0.0391(6) Uani 1 1 d . . . . .
O2 O 1.08706(18) 0.51762(13) 1.04437(10) 0.0403(6) Uani 1 1 d . . . . .
O3 O 0.9811(2) 0.63192(13) 0.91738(10) 0.0441(6) Uani 1 1 d D . . . .
O4 O 0.9913(4) 0.4865(3) 0.8851(2) 0.0286(11) Uani 0.638(5) 1 d D . P A 1
O4' O 1.0244(8) 0.5020(5) 0.8909(5) 0.0286(11) Uani 0.362(5) 1 d D . P A 2
O5 O 0.76109(16) 0.54039(12) 0.94409(10) 0.0340(5) Uani 1 1 d . . . . .
O6 O 0.85176(19) 0.43394(11) 1.01020(11) 0.0385(6) Uani 1 1 d . . . . .
N1 N 0.13666(16) 0.28567(11) 0.79449(9) 0.0150(4) Uani 1 1 d . . . . .
N2 N 0.30270(17) 0.36924(10) 0.78541(9) 0.0165(4) Uani 1 1 d . . . . .
C1 C 0.1943(2) 0.29784(12) 0.84762(11) 0.0158(4) Uani 1 1 d . . . . .
C2 C 0.27935(17) 0.33967(14) 0.84244(11) 0.0153(4) Uani 1 1 d . . . . .
C3 C 0.32364(18) 0.35115(13) 0.90433(12) 0.0181(5) Uani 1 1 d . . . . .
C4 C 0.2589(2) 0.31417(13) 0.94567(12) 0.0185(5) Uani 1 1 d . . . . .
C5 C 0.17697(19) 0.28163(13) 0.91310(11) 0.0163(5) Uani 1 1 d . . . . .
C6 C 0.1048(2) 0.24673(14) 0.94756(12) 0.0210(5) Uani 1 1 d . . . . .
H6A H 0.048703 0.224322 0.927853 0.025 Uiso 1 1 calc R U . . .
C7 C 0.1153(2) 0.24469(14) 1.01320(13) 0.0239(6) Uani 1 1 d . . . . .
H7A H 0.064929 0.220836 1.036828 0.029 Uiso 1 1 calc R U . . .
C8 C 0.1952(2) 0.27571(14) 1.04373(12) 0.0250(5) Uani 1 1 d . . . . .
H8A H 0.199720 0.272915 1.087623 0.030 Uiso 1 1 calc R U . . .
C9 C 0.2717(2) 0.31224(14) 1.00933(12) 0.0220(5) Uani 1 1 d . . . . .
C10 C 0.3577(2) 0.34918(15) 1.03373(13) 0.0267(6) Uani 1 1 d . . . . .
H10A H 0.370483 0.349386 1.077082 0.032 Uiso 1 1 calc R U . . .
C11 C 0.4212(2) 0.38409(16) 0.99435(13) 0.0274(6) Uani 1 1 d . . . . .
H11A H 0.478210 0.408226 1.011258 0.033 Uiso 1 1 calc R U . . .
C12 C 0.4059(2) 0.38604(15) 0.92899(13) 0.0237(6) Uani 1 1 d . . . . .
H12A H 0.451705 0.411002 0.902941 0.028 Uiso 1 1 calc R U . . .
C13 C 0.0652(2) 0.22998(13) 0.79397(11) 0.0159(5) Uani 1 1 d . . . . .
C14 C 0.09487(19) 0.16022(14) 0.80725(10) 0.0187(5) Uani 1 1 d . . . . .
C15 C 0.0193(2) 0.10875(14) 0.80975(12) 0.0244(6) Uani 1 1 d . . . . .
H15A H 0.038054 0.062262 0.820556 0.029 Uiso 1 1 calc R U . . .
C16 C -0.0816(2) 0.12325(15) 0.79705(13) 0.0263(6) Uani 1 1 d . . . . .
H16A H -0.131548 0.087230 0.798962 0.032 Uiso 1 1 calc R U . . .
C17 C -0.1091(2) 0.19034(15) 0.78159(13) 0.0246(6) Uani 1 1 d . . . . .
H17A H -0.178350 0.200073 0.771689 0.029 Uiso 1 1 calc R U . . .
C18 C -0.03769(19) 0.24468(13) 0.78005(12) 0.0184(5) Uani 1 1 d . . . . .
C19 C 0.2065(2) 0.14032(13) 0.81511(12) 0.0237(6) Uani 1 1 d . . . . .
H19A H 0.242411 0.180868 0.834778 0.028 Uiso 1 1 calc R U . . .
C20 C 0.2557(3) 0.12736(19) 0.75215(15) 0.0379(8) Uani 1 1 d . . . . .
H20A H 0.245608 0.168454 0.725622 0.057 Uiso 1 1 calc R U . . .
H20B H 0.224156 0.086331 0.732696 0.057 Uiso 1 1 calc R U . . .
H20C H 0.329027 0.118963 0.757608 0.057 Uiso 1 1 calc R U . . .
C21 C 0.2230(3) 0.0763(2) 0.85646(19) 0.0551(11) Uani 1 1 d . . . . .
H21A H 0.188517 0.083606 0.896283 0.083 Uiso 1 1 calc R U . . .
H21B H 0.296287 0.069599 0.863503 0.083 Uiso 1 1 calc R U . . .
H21C H 0.194667 0.034744 0.836110 0.083 Uiso 1 1 calc R U . . .
C22 C -0.07328(19) 0.31888(14) 0.76906(14) 0.0224(5) Uani 1 1 d . . . . .
H22A H -0.011076 0.349161 0.766564 0.027 Uiso 1 1 calc R U . . .
C23 C -0.1320(2) 0.32772(17) 0.70836(13) 0.0327(7) Uani 1 1 d . . . . .
H23A H -0.087562 0.315432 0.673444 0.049 Uiso 1 1 calc R U . . .
H23B H -0.154257 0.376499 0.704177 0.049 Uiso 1 1 calc R U . . .
H23C H -0.191879 0.296904 0.708499 0.049 Uiso 1 1 calc R U . . .
C24 C -0.1362(2) 0.34401(19) 0.82444(14) 0.0333(7) Uani 1 1 d . . . . .
H24A H -0.095819 0.339221 0.862451 0.050 Uiso 1 1 calc R U . . .
H24B H -0.198392 0.315650 0.827878 0.050 Uiso 1 1 calc R U . . .
H24C H -0.154892 0.393258 0.818498 0.050 Uiso 1 1 calc R U . . .
C25 C 0.40498(18) 0.39112(13) 0.77775(13) 0.0179(5) Uani 1 1 d . . . . .
C26 C 0.48414(18) 0.34110(15) 0.77311(12) 0.0212(5) Uani 1 1 d . . . . .
C27 C 0.5846(2) 0.36390(16) 0.77270(15) 0.0296(6) Uani 1 1 d . . . . .
H27A H 0.638198 0.330373 0.771069 0.036 Uiso 1 1 calc R U . . .
C28 C 0.6086(2) 0.43433(17) 0.77460(17) 0.0347(7) Uani 1 1 d . . . . .
H28A H 0.678040 0.448904 0.774930 0.042 Uiso 1 1 calc R U . . .
C29 C 0.5315(2) 0.48325(16) 0.77602(17) 0.0330(7) Uani 1 1 d . . . . .
H29A H 0.548198 0.531668 0.776009 0.040 Uiso 1 1 calc R U . . .
C30 C 0.4292(2) 0.46291(14) 0.77747(17) 0.0286(6) Uani 1 1 d . . . . .
C31 C 0.4591(2) 0.26376(14) 0.76875(14) 0.0246(6) Uani 1 1 d . . . . .
H31A H 0.383253 0.259247 0.765088 0.030 Uiso 1 1 calc R U . . .
C32 C 0.5065(3) 0.23092(18) 0.71091(14) 0.0357(8) Uani 1 1 d . . . . .
H32A H 0.486588 0.258026 0.674270 0.054 Uiso 1 1 calc R U . . .
H32B H 0.482299 0.182612 0.706538 0.054 Uiso 1 1 calc R U . . .
H32C H 0.581133 0.231059 0.714813 0.054 Uiso 1 1 calc R U . . .
C33 C 0.4921(3) 0.22475(17) 0.82732(14) 0.0361(8) Uani 1 1 d . . . . .
H33A H 0.460203 0.246542 0.863632 0.054 Uiso 1 1 calc R U . . .
H33B H 0.566577 0.227009 0.831394 0.054 Uiso 1 1 calc R U . . .
H33C H 0.470578 0.175693 0.824494 0.054 Uiso 1 1 calc R U . . .
C34 C 0.3460(2) 0.51804(15) 0.7821(2) 0.0469(10) Uani 1 1 d . . . . .
H34A H 0.278479 0.493758 0.779462 0.056 Uiso 1 1 calc R U . . .
C35 C 0.3532(3) 0.56954(18) 0.7279(3) 0.0640(13) Uani 1 1 d . . . . .
H35A H 0.341002 0.544594 0.688874 0.096 Uiso 1 1 calc R U . . .
H35B H 0.421485 0.590613 0.727088 0.096 Uiso 1 1 calc R U . . .
H35C H 0.301800 0.606394 0.732991 0.096 Uiso 1 1 calc R U . . .
C36 C 0.3510(3) 0.55636(19) 0.8443(2) 0.0634(14) Uani 1 1 d . . . . .
H36A H 0.297402 0.592123 0.845900 0.095 Uiso 1 1 calc R U . . .
H36B H 0.418006 0.578741 0.848787 0.095 Uiso 1 1 calc R U . . .
H36C H 0.340904 0.522749 0.878097 0.095 Uiso 1 1 calc R U . . .
C37 C 0.2281(2) 0.29107(16) 0.64648(12) 0.0256(6) Uani 1 1 d . . . . .
H37A H 0.302198 0.292042 0.637292 0.031 Uiso 1 1 calc R U . . .
H37B H 0.204727 0.241782 0.647605 0.031 Uiso 1 1 calc R U . . .
C38 C 0.1688(2) 0.33268(18) 0.59911(12) 0.0308(7) Uani 1 1 d . . . . .
C39 C 0.1173(2) 0.39067(17) 0.61629(14) 0.0296(7) Uani 1 1 d . . . . .
C40 C 0.1223(2) 0.41594(14) 0.68253(13) 0.0245(6) Uani 1 1 d . . . . .
H40A H 0.052880 0.422024 0.700011 0.029 Uiso 1 1 calc R U . . .
H40B H 0.159509 0.460944 0.685454 0.029 Uiso 1 1 calc R U . . .
C41 C 0.1730(3) 0.3039(2) 0.53363(15) 0.0499(10) Uani 1 1 d . . . . .
H41A H 0.129388 0.332232 0.506553 0.075 Uiso 1 1 calc R U . . .
H41B H 0.148792 0.255304 0.533546 0.075 Uiso 1 1 calc R U . . .
H41C H 0.243564 0.305446 0.518476 0.075 Uiso 1 1 calc R U . . .
C42 C 0.0515(3) 0.4348(2) 0.57353(18) 0.0494(10) Uani 1 1 d . . . . .
H42A H 0.052283 0.414502 0.531783 0.074 Uiso 1 1 calc R U . . .
H42B H 0.078504 0.482617 0.571983 0.074 Uiso 1 1 calc R U . . .
H42C H -0.018758 0.435695 0.589186 0.074 Uiso 1 1 calc R U . . .
C43 C 0.8238(3) 0.6259(2) 1.09038(18) 0.0527(10) Uani 1 1 d . . . . .
H43A H 0.830266 0.662583 1.121876 0.079 Uiso 1 1 calc R U . . .
H43B H 0.791640 0.584441 1.108831 0.079 Uiso 1 1 calc R U . . .
H43C H 0.781469 0.642982 1.056089 0.079 Uiso 1 1 calc R U . . .
C44 C 0.9873(3) 0.5815(2) 1.11511(15) 0.0476(10) Uani 1 1 d . . . . .
H44A H 0.959849 0.536713 1.131131 0.057 Uiso 1 1 calc R U . . .
H44B H 0.990328 0.615232 1.149926 0.057 Uiso 1 1 calc R U . . .
C45 C 1.0908(3) 0.5703(2) 1.09000(17) 0.0493(10) Uani 1 1 d . . . . .
H45A H 1.116875 0.614339 1.071648 0.059 Uiso 1 1 calc R U . . .
H45B H 1.137746 0.556059 1.123736 0.059 Uiso 1 1 calc R U . . .
C46 C 1.1871(3) 0.4973(3) 1.0250(2) 0.0661(13) Uani 1 1 d . . . . .
H46A H 1.227824 0.484391 1.061371 0.099 Uiso 1 1 calc R U . . .
H46B H 1.219888 0.536445 1.003415 0.099 Uiso 1 1 calc R U . . .
H46C H 1.182129 0.457067 0.996937 0.099 Uiso 1 1 calc R U . . .
C47 C 1.0422(4) 0.6893(2) 0.9320(2) 0.0577(11) Uani 1 1 d . . . . .
H47A H 1.020180 0.729973 0.907745 0.086 Uiso 1 1 calc R U . . .
H47B H 1.113627 0.678498 0.922331 0.086 Uiso 1 1 calc R U . . .
H47C H 1.035769 0.699836 0.976335 0.086 Uiso 1 1 calc R U . . .
C48 C 1.0096(5) 0.6090(3) 0.8556(2) 0.0398(16) Uani 0.638(5) 1 d D . P A 1
H48A H 1.084724 0.604073 0.852822 0.048 Uiso 0.638(5) 1 calc R U P A 1
H48B H 0.987407 0.644087 0.824657 0.048 Uiso 0.638(5) 1 calc R U P A 1
C49 C 0.9588(4) 0.5390(3) 0.8423(2) 0.0362(10) Uani 0.638(5) 1 d D . P A 1
H49A H 0.883739 0.544452 0.845017 0.043 Uiso 0.638(5) 1 calc R U P A 1
H49B H 0.975877 0.524072 0.799604 0.043 Uiso 0.638(5) 1 calc R U P A 1
C50 C 1.085(2) 0.4518(17) 0.8751(18) 0.0408(16) Uani 0.638(5) 1 d D . P A 1
H50A H 1.085652 0.431939 0.833179 0.061 Uiso 0.638(5) 1 calc R U P A 1
H50B H 1.092587 0.414133 0.905566 0.061 Uiso 0.638(5) 1 calc R U P A 1
H50C H 1.141129 0.485211 0.879525 0.061 Uiso 0.638(5) 1 calc R U P A 1
C48' C 0.9630(10) 0.6123(7) 0.8543(3) 0.0398(16) Uani 0.362(5) 1 d D . P A 2
H48C H 0.974664 0.651986 0.825639 0.048 Uiso 0.362(5) 1 calc R U P A 2
H48D H 0.892761 0.594164 0.848430 0.048 Uiso 0.362(5) 1 calc R U P A 2
C49' C 1.0420(7) 0.5553(5) 0.8455(4) 0.0362(10) Uani 0.362(5) 1 d D . P A 2
H49C H 1.036383 0.535221 0.803341 0.043 Uiso 0.362(5) 1 calc R U P A 2
H49D H 1.111514 0.574909 0.850552 0.043 Uiso 0.362(5) 1 calc R U P A 2
C50' C 1.090(4) 0.448(3) 0.870(3) 0.0408(16) Uani 0.362(5) 1 d D . P A 2
H50D H 1.083705 0.443500 0.825175 0.061 Uiso 0.362(5) 1 calc R U P A 2
H50E H 1.070418 0.404035 0.890138 0.061 Uiso 0.362(5) 1 calc R U P A 2
H50F H 1.160423 0.459837 0.881113 0.061 Uiso 0.362(5) 1 calc R U P A 2
C51 C 0.7012(3) 0.60006(19) 0.92906(18) 0.0476(9) Uani 1 1 d . . . . .
H51A H 0.652500 0.587877 0.896272 0.071 Uiso 1 1 calc R U . . .
H51B H 0.745937 0.637823 0.914576 0.071 Uiso 1 1 calc R U . . .
H51C H 0.663862 0.615634 0.965947 0.071 Uiso 1 1 calc R U . . .
C52 C 0.7013(3) 0.48513(16) 0.96864(15) 0.0366(7) Uani 1 1 d . . . . .
H52A H 0.641414 0.476633 0.941601 0.044 Uiso 1 1 calc R U . . .
H52B H 0.676107 0.497983 1.010410 0.044 Uiso 1 1 calc R U . . .
C53 C 0.7644(3) 0.42088(18) 0.97254(17) 0.0435(9) Uani 1 1 d . . . . .
H53A H 0.723692 0.382276 0.990625 0.052 Uiso 1 1 calc R U . . .
H53B H 0.786410 0.406606 0.930466 0.052 Uiso 1 1 calc R U . . .
C54 C 0.9094(4) 0.3717(2) 1.0222(2) 0.0595(12) Uani 1 1 d . . . . .
H54A H 0.866323 0.337678 1.043905 0.089 Uiso 1 1 calc R U . . .
H54B H 0.968683 0.383278 1.048023 0.089 Uiso 1 1 calc R U . . .
H54C H 0.932790 0.351623 0.982861 0.089 Uiso 1 1 calc R U . . .

loop_
_atom_site_aniso_label
_atom_site_aniso_U_11
_atom_site_aniso_U_22
_atom_site_aniso_U_33
_atom_site_aniso_U_23
_atom_site_aniso_U_13
_atom_site_aniso_U_12
Ga1 0.01604(12) 0.01267(11) 0.01564(11) 0.00228(11) 0.00026(11) 0.00187(11)
Na1 0.0276(6) 0.0273(6) 0.0174(5) 0.0014(4) 0.0040(4) 0.0033(5)
O1 0.0391(13) 0.0500(14) 0.0282(11) -0.0098(10) 0.0059(10) 0.0088(11)
O2 0.0387(13) 0.0491(14) 0.0332(12) -0.0139(11) -0.0109(10) 0.0139(11)
O3 0.0658(17) 0.0394(13) 0.0270(12) 0.0092(10) -0.0006(11) -0.0157(12)
O4 0.037(4) 0.028(2) 0.0213(15) -0.0005(17) 0.0053(19) 0.0092(18)
O4' 0.037(4) 0.028(2) 0.0213(15) -0.0005(17) 0.0053(19) 0.0092(18)
O5 0.0290(11) 0.0368(12) 0.0361(12) 0.0115(10) 0.0061(9) -0.0012(9)
O6 0.0471(14) 0.0251(11) 0.0434(13) 0.0073(10) 0.0165(11) 0.0048(10)
N1 0.0165(10) 0.0141(10) 0.0142(9) 0.0004(8) -0.0021(8) -0.0027(8)
N2 0.0157(9) 0.0151(9) 0.0188(10) 0.0003(7) 0.0010(9) -0.0018(9)
C1 0.0180(11) 0.0139(10) 0.0156(10) -0.0013(8) 0.0002(10) 0.0002(10)
C2 0.0147(11) 0.0141(10) 0.0172(10) -0.0029(10) 0.0010(8) 0.0025(9)
C3 0.0161(12) 0.0166(12) 0.0217(12) -0.0047(9) -0.0002(9) 0.0038(9)
C4 0.0185(12) 0.0185(12) 0.0184(12) -0.0024(10) -0.0011(10) 0.0035(10)
C5 0.0164(13) 0.0154(11) 0.0173(11) -0.0012(9) -0.0011(9) 0.0024(9)
C6 0.0217(13) 0.0205(13) 0.0208(13) 0.0011(10) -0.0009(10) -0.0005(10)
C7 0.0268(15) 0.0251(14) 0.0197(13) 0.0044(11) 0.0055(11) 0.0016(11)
C8 0.0321(14) 0.0291(13) 0.0139(11) 0.0010(10) 0.0013(12) 0.0087(14)
C9 0.0226(13) 0.0243(13) 0.0192(12) -0.0057(10) -0.0034(10) 0.0065(10)
C10 0.0276(14) 0.0328(16) 0.0198(12) -0.0104(12) -0.0077(11) 0.0086(12)
C11 0.0217(14) 0.0330(15) 0.0276(15) -0.0149(12) -0.0065(11) 0.0019(12)
C12 0.0202(13) 0.0238(13) 0.0270(14) -0.0087(11) -0.0006(11) -0.0012(11)
C13 0.0204(12) 0.0166(12) 0.0106(10) -0.0010(9) -0.0011(9) -0.0033(10)
C14 0.0253(12) 0.0180(11) 0.0128(10) 0.0001(10) -0.0011(9) -0.0015(11)
C15 0.0383(17) 0.0172(13) 0.0176(13) -0.0006(10) 0.0019(11) -0.0055(12)
C16 0.0305(16) 0.0266(15) 0.0218(13) -0.0027(11) 0.0044(11) -0.0139(12)
C17 0.0187(13) 0.0329(14) 0.0222(14) -0.0043(12) 0.0013(11) -0.0063(11)
C18 0.0185(12) 0.0224(12) 0.0142(12) -0.0021(10) 0.0021(10) -0.0029(9)
C19 0.0292(15) 0.0155(11) 0.0264(13) -0.0009(9) -0.0114(12) 0.0038(11)
C20 0.0292(17) 0.046(2) 0.0386(17) -0.0084(15) -0.0078(14) 0.0187(15)
C21 0.060(3) 0.047(2) 0.057(2) 0.0243(19) -0.025(2) 0.0051(18)
C22 0.0161(12) 0.0252(13) 0.0261(13) 0.0000(12) -0.0021(11) 0.0013(9)
C23 0.0339(16) 0.0373(18) 0.0268(15) 0.0032(12) -0.0050(12) 0.0077(14)
C24 0.0303(15) 0.0396(17) 0.0299(15) -0.0080(15) -0.0035(12) 0.0110(15)
C25 0.0157(11) 0.0194(11) 0.0185(12) 0.0002(11) 0.0010(10) 0.0002(9)
C26 0.0206(11) 0.0265(12) 0.0166(10) 0.0012(13) -0.0022(10) 0.0067(11)
C27 0.0186(13) 0.0422(16) 0.0280(13) -0.0016(14) -0.0015(13) 0.0092(11)
C28 0.0141(13) 0.0495(18) 0.0404(16) 0.0015(17) 0.0012(14) -0.0058(12)
C29 0.0211(13) 0.0293(14) 0.0485(18) 0.0082(16) 0.0026(14) -0.0078(11)
C30 0.0185(13) 0.0208(13) 0.0465(17) 0.0041(14) 0.0021(13) -0.0023(10)
C31 0.0296(14) 0.0235(13) 0.0207(13) -0.0034(12) -0.0055(12) 0.0115(11)
C32 0.047(2) 0.0353(17) 0.0249(16) -0.0063(12) -0.0035(13) 0.0177(15)
C33 0.052(2) 0.0308(16) 0.0256(16) -0.0006(13) -0.0082(14) 0.0131(15)
C34 0.0185(14) 0.0166(13) 0.106(3) 0.0018(18) 0.0005(18) -0.0028(11)
C35 0.045(2) 0.0226(16) 0.125(4) 0.012(2) -0.035(3) -0.0026(15)
C36 0.047(2) 0.0247(18) 0.119(4) -0.012(2) 0.032(3) 0.0015(16)
C37 0.0281(15) 0.0287(15) 0.0200(13) -0.0008(11) 0.0004(11) 0.0084(11)
C38 0.0351(16) 0.0393(17) 0.0179(12) 0.0063(13) -0.0010(11) -0.0004(14)
C39 0.0269(15) 0.0357(16) 0.0261(15) 0.0145(13) -0.0009(12) 0.0035(13)
C40 0.0243(14) 0.0199(13) 0.0294(15) 0.0077(11) 0.0022(11) 0.0052(11)
C41 0.062(3) 0.066(2) 0.0209(15) -0.0003(16) -0.0071(16) 0.009(2)
C42 0.045(2) 0.063(3) 0.040(2) 0.0218(19) -0.0066(17) 0.0166(19)
C43 0.043(2) 0.070(3) 0.045(2) -0.0210(19) 0.0122(17) 0.0116(19)
C44 0.059(2) 0.063(3) 0.0208(16) -0.0095(16) -0.0032(16) 0.007(2)
C45 0.047(2) 0.063(3) 0.0373(19) -0.0163(18) -0.0158(17) 0.0087(19)
C46 0.048(2) 0.086(3) 0.065(3) -0.029(2) -0.020(2) 0.032(2)
C47 0.073(3) 0.041(2) 0.059(3) 0.0053(19) 0.002(2) -0.011(2)
C48 0.053(5) 0.040(2) 0.0261(19) 0.0139(17) -0.010(3) 0.005(4)
C49 0.043(3) 0.043(3) 0.022(2) 0.0093(18) 0.001(2) 0.008(2)
C50 0.035(3) 0.045(3) 0.043(5) -0.023(3) 0.012(3) 0.0038(18)
C48' 0.053(5) 0.040(2) 0.0261(19) 0.0139(17) -0.010(3) 0.005(4)
C49' 0.043(3) 0.043(3) 0.022(2) 0.0093(18) 0.001(2) 0.008(2)
C50' 0.035(3) 0.045(3) 0.043(5) -0.023(3) 0.012(3) 0.0038(18)
C51 0.0381(19) 0.051(2) 0.054(2) 0.0170(17) 0.0005(19) 0.0044(19)
C52 0.0361(17) 0.0377(16) 0.0360(16) 0.0006(13) 0.0101(15) -0.0085(16)
C53 0.056(2) 0.0306(17) 0.044(2) -0.0049(15) 0.0183(17) -0.0099(15)
C54 0.085(3) 0.0342(19) 0.059(3) 0.0135(18) 0.018(2) 0.024(2)

loop_
_atom_type_symbol
_atom_type_description
_atom_type_scat_dispersion_real
_atom_type_scat_dispersion_imag
_atom_type_scat_source
C C 0.0033 0.0016 'International Tables Vol C Tables 4.2.6.8 and 6.1.1.4'
H H 0.0000 0.0000 'International Tables Vol C Tables 4.2.6.8 and 6.1.1.4'
N N 0.0061 0.0033 'International Tables Vol C Tables 4.2.6.8 and 6.1.1.4'
O O 0.0106 0.0060 'International Tables Vol C Tables 4.2.6.8 and 6.1.1.4'
Na Na 0.0362 0.0249 'International Tables Vol C Tables 4.2.6.8 and 6.1.1.4'
Ga Ga 0.2307 1.6083 'International Tables Vol C Tables 4.2.6.8 and 6.1.1.4'

loop_
_geom_angle_atom_site_label_1
_geom_angle_atom_site_label_2
_geom_angle_atom_site_label_3
_geom_angle
_geom_angle_site_symmetry_1
_geom_angle_site_symmetry_3
_geom_angle_publ_flag
N2 Ga1 N1 87.28(8) . . ?
N2 Ga1 C37 123.85(11) . . ?
N1 Ga1 C37 118.89(11) . . ?
N2 Ga1 C40 116.36(10) . . ?
N1 Ga1 C40 122.29(10) . . ?
C37 Ga1 C40 91.53(12) . . ?
O4' Na1 O6 103.9(2) . . ?
O4' Na1 O3 67.9(2) . . ?
O6 Na1 O3 157.89(10) . . ?
O6 Na1 O4 93.31(13) . . ?
O3 Na1 O4 75.02(13) . . ?
O4' Na1 O1 150.6(2) . . ?
O6 Na1 O1 102.63(9) . . ?
O3 Na1 O1 91.26(9) . . ?
O4 Na1 O1 163.41(14) . . ?
O4' Na1 O2 92.5(2) . . ?
O6 Na1 O2 96.49(10) . . ?
O3 Na1 O2 104.19(10) . . ?
O4 Na1 O2 101.81(14) . . ?
O1 Na1 O2 72.12(8) . . ?
O4' Na1 O5 102.2(2) . . ?
O6 Na1 O5 70.31(9) . . ?
O3 Na1 O5 90.89(9) . . ?
O4 Na1 O5 91.25(14) . . ?
O1 Na1 O5 98.37(9) . . ?
O2 Na1 O5 162.10(9) . . ?
C43 O1 C44 112.7(3) . . ?
C43 O1 Na1 120.1(2) . . ?
C44 O1 Na1 108.2(2) . . ?
C45 O2 C46 111.5(3) . . ?
C45 O2 Na1 109.3(2) . . ?
C46 O2 Na1 127.5(2) . . ?
C47 O3 C48' 121.1(7) . . ?
C47 O3 C48 107.4(4) . . ?
C47 O3 Na1 128.6(2) . . ?
C48' O3 Na1 107.4(6) . . ?
C48 O3 Na1 110.6(3) . . ?
C49 O4 C50 119.4(17) . . ?
C49 O4 Na1 101.2(4) . . ?
C50 O4 Na1 125.2(17) . . ?
C50' O4' C49' 102(3) . . ?
C50' O4' Na1 139(3) . . ?
C49' O4' Na1 116.7(8) . . ?
C52 O5 C51 112.2(3) . . ?
C52 O5 Na1 112.11(19) . . ?
C51 O5 Na1 128.8(2) . . ?
C53 O6 C54 112.4(3) . . ?
C53 O6 Na1 111.92(19) . . ?
C54 O6 Na1 119.0(2) . . ?
C1 N1 C13 119.3(2) . . ?
C1 N1 Ga1 107.86(16) . . ?
C13 N1 Ga1 131.10(16) . . ?
C2 N2 C25 115.7(2) . . ?
C2 N2 Ga1 107.69(15) . . ?
C25 N2 Ga1 132.47(17) . . ?
C2 C1 N1 118.0(2) . . ?
C2 C1 C5 109.1(2) . . ?
N1 C1 C5 132.5(2) . . ?
C1 C2 N2 119.1(2) . . ?
C1 C2 C3 109.4(2) . . ?
N2 C2 C3 131.0(2) . . ?
C12 C3 C4 117.8(2) . . ?
C12 C3 C2 137.1(2) . . ?
C4 C3 C2 105.1(2) . . ?
C9 C4 C3 124.4(2) . . ?
C9 C4 C5 124.7(2) . . ?
C3 C4 C5 110.9(2) . . ?
C6 C5 C4 117.5(2) . . ?
C6 C5 C1 136.9(2) . . ?
C4 C5 C1 105.5(2) . . ?
C5 C6 C7 119.0(3) . . ?
C5 C6 H6A 120.5 . . ?
C7 C6 H6A 120.5 . . ?
C8 C7 C6 122.7(3) . . ?
C8 C7 H7A 118.6 . . ?
C6 C7 H7A 118.6 . . ?
C7 C8 C9 119.8(2) . . ?
C7 C8 H8A 120.1 . . ?
C9 C8 H8A 120.1 . . ?
C4 C9 C8 116.3(2) . . ?
C4 C9 C10 116.6(3) . . ?
C8 C9 C10 127.0(3) . . ?
C11 C10 C9 119.5(2) . . ?
C11 C10 H10A 120.2 . . ?
C9 C10 H10A 120.2 . . ?
C10 C11 C12 122.9(3) . . ?
C10 C11 H11A 118.5 . . ?
C12 C11 H11A 118.5 . . ?
C3 C12 C11 118.7(3) . . ?
C3 C12 H12A 120.6 . . ?
C11 C12 H12A 120.6 . . ?
C18 C13 N1 118.9(2) . . ?
C18 C13 C14 119.5(2) . . ?
N1 C13 C14 121.6(2) . . ?
C15 C14 C13 118.4(2) . . ?
C15 C14 C19 120.1(2) . . ?
C13 C14 C19 121.4(2) . . ?
C16 C15 C14 122.0(3) . . ?
C16 C15 H15A 119.0 . . ?
C14 C15 H15A 119.0 . . ?
C17 C16 C15 119.2(3) . . ?
C17 C16 H16A 120.4 . . ?
C15 C16 H16A 120.4 . . ?
C16 C17 C18 121.6(3) . . ?
C16 C17 H17A 119.2 . . ?
C18 C17 H17A 119.2 . . ?
C17 C18 C13 119.1(2) . . ?
C17 C18 C22 119.6(2) . . ?
C13 C18 C22 121.0(2) . . ?
C14 C19 C20 110.3(2) . . ?
C14 C19 C21 113.6(3) . . ?
C20 C19 C21 109.3(3) . . ?
C14 C19 H19A 107.8 . . ?
C20 C19 H19A 107.8 . . ?
C21 C19 H19A 107.8 . . ?
C19 C20 H20A 109.5 . . ?
C19 C20 H20B 109.5 . . ?
H20A C20 H20B 109.5 . . ?
C19 C20 H20C 109.5 . . ?
H20A C20 H20C 109.5 . . ?
H20B C20 H20C 109.5 . . ?
C19 C21 H21A 109.5 . . ?
C19 C21 H21B 109.5 . . ?
H21A C21 H21B 109.5 . . ?
C19 C21 H21C 109.5 . . ?
H21A C21 H21C 109.5 . . ?
H21B C21 H21C 109.5 . . ?
C18 C22 C23 113.2(2) . . ?
C18 C22 C24 109.8(2) . . ?
C23 C22 C24 111.3(2) . . ?
C18 C22 H22A 107.4 . . ?
C23 C22 H22A 107.4 . . ?
C24 C22 H22A 107.4 . . ?
C22 C23 H23A 109.5 . . ?
C22 C23 H23B 109.5 . . ?
H23A C23 H23B 109.5 . . ?
C22 C23 H23C 109.5 . . ?
H23A C23 H23C 109.5 . . ?
H23B C23 H23C 109.5 . . ?
C22 C24 H24A 109.5 . . ?
C22 C24 H24B 109.5 . . ?
H24A C24 H24B 109.5 . . ?
C22 C24 H24C 109.5 . . ?
H24A C24 H24C 109.5 . . ?
H24B C24 H24C 109.5 . . ?
C30 C25 N2 120.2(2) . . ?
C30 C25 C26 119.5(2) . . ?
N2 C25 C26 120.2(2) . . ?
C27 C26 C25 119.0(3) . . ?
C27 C26 C31 120.7(2) . . ?
C25 C26 C31 120.3(2) . . ?
C28 C27 C26 121.4(3) . . ?
C28 C27 H27A 119.3 . . ?
C26 C27 H27A 119.3 . . ?
C29 C28 C27 119.6(3) . . ?
C29 C28 H28A 120.2 . . ?
C27 C28 H28A 120.2 . . ?
C28 C29 C30 121.1(3) . . ?
C28 C29 H29A 119.5 . . ?
C30 C29 H29A 119.5 . . ?
C29 C30 C25 119.2(3) . . ?
C29 C30 C34 119.8(2) . . ?
C25 C30 C34 120.9(2) . . ?
C26 C31 C33 111.3(2) . . ?
C26 C31 C32 111.3(3) . . ?
C33 C31 C32 111.1(2) . . ?
C26 C31 H31A 107.7 . . ?
C33 C31 H31A 107.7 . . ?
C32 C31 H31A 107.7 . . ?
C31 C32 H32A 109.5 . . ?
C31 C32 H32B 109.5 . . ?
H32A C32 H32B 109.5 . . ?
C31 C32 H32C 109.5 . . ?
H32A C32 H32C 109.5 . . ?
H32B C32 H32C 109.5 . . ?
C31 C33 H33A 109.5 . . ?
C31 C33 H33B 109.5 . . ?
H33A C33 H33B 109.5 . . ?
C31 C33 H33C 109.5 . . ?
H33A C33 H33C 109.5 . . ?
H33B C33 H33C 109.5 . . ?
C30 C34 C35 110.6(3) . . ?
C30 C34 C36 111.0(3) . . ?
C35 C34 C36 111.1(3) . . ?
C30 C34 H34A 108.0 . . ?
C35 C34 H34A 108.0 . . ?
C36 C34 H34A 108.0 . . ?
C34 C35 H35A 109.5 . . ?
C34 C35 H35B 109.5 . . ?
H35A C35 H35B 109.5 . . ?
C34 C35 H35C 109.5 . . ?
H35A C35 H35C 109.5 . . ?
H35B C35 H35C 109.5 . . ?
C34 C36 H36A 109.5 . . ?
C34 C36 H36B 109.5 . . ?
H36A C36 H36B 109.5 . . ?
C34 C36 H36C 109.5 . . ?
H36A C36 H36C 109.5 . . ?
H36B C36 H36C 109.5 . . ?
C38 C37 Ga1 103.82(19) . . ?
C38 C37 H37A 111.0 . . ?
Ga1 C37 H37A 111.0 . . ?
C38 C37 H37B 111.0 . . ?
Ga1 C37 H37B 111.0 . . ?
H37A C37 H37B 109.0 . . ?
C39 C38 C37 120.2(3) . . ?
C39 C38 C41 124.9(3) . . ?
C37 C38 C41 114.9(3) . . ?
C38 C39 C40 120.1(3) . . ?
C38 C39 C42 124.9(3) . . ?
C40 C39 C42 115.0(3) . . ?
C39 C40 Ga1 103.68(18) . . ?
C39 C40 H40A 111.0 . . ?
Ga1 C40 H40A 111.0 . . ?
C39 C40 H40B 111.0 . . ?
Ga1 C40 H40B 111.0 . . ?
H40A C40 H40B 109.0 . . ?
C38 C41 H41A 109.5 . . ?
C38 C41 H41B 109.5 . . ?
H41A C41 H41B 109.5 . . ?
C38 C41 H41C 109.5 . . ?
H41A C41 H41C 109.5 . . ?
H41B C41 H41C 109.5 . . ?
C39 C42 H42A 109.5 . . ?
C39 C42 H42B 109.5 . . ?
H42A C42 H42B 109.5 . . ?
C39 C42 H42C 109.5 . . ?
H42A C42 H42C 109.5 . . ?
H42B C42 H42C 109.5 . . ?
O1 C43 H43A 109.5 . . ?
O1 C43 H43B 109.5 . . ?
H43A C43 H43B 109.5 . . ?
O1 C43 H43C 109.5 . . ?
H43A C43 H43C 109.5 . . ?
H43B C43 H43C 109.5 . . ?
O1 C44 C45 110.0(3) . . ?
O1 C44 H44A 109.7 . . ?
C45 C44 H44A 109.7 . . ?
O1 C44 H44B 109.7 . . ?
C45 C44 H44B 109.7 . . ?
H44A C44 H44B 108.2 . . ?
O2 C45 C44 109.1(3) . . ?
O2 C45 H45A 109.9 . . ?
C44 C45 H45A 109.9 . . ?
O2 C45 H45B 109.9 . . ?
C44 C45 H45B 109.9 . . ?
H45A C45 H45B 108.3 . . ?
O2 C46 H46A 109.5 . . ?
O2 C46 H46B 109.5 . . ?
H46A C46 H46B 109.5 . . ?
O2 C46 H46C 109.5 . . ?
H46A C46 H46C 109.5 . . ?
H46B C46 H46C 109.5 . . ?
O3 C47 H47A 109.5 . . ?
O3 C47 H47B 109.5 . . ?
H47A C47 H47B 109.5 . . ?
O3 C47 H47C 109.5 . . ?
H47A C47 H47C 109.5 . . ?
H47B C47 H47C 109.5 . . ?
O3 C48 C49 109.1(4) . . ?
O3 C48 H48A 109.9 . . ?
C49 C48 H48A 109.9 . . ?
O3 C48 H48B 109.9 . . ?
C49 C48 H48B 109.9 . . ?
H48A C48 H48B 108.3 . . ?
O4 C49 C48 111.5(4) . . ?
O4 C49 H49A 109.3 . . ?
C48 C49 H49A 109.3 . . ?
O4 C49 H49B 109.3 . . ?
C48 C49 H49B 109.3 . . ?
H49A C49 H49B 108.0 . . ?
O4 C50 H50A 109.5 . . ?
O4 C50 H50B 109.5 . . ?
H50A C50 H50B 109.5 . . ?
O4 C50 H50C 109.5 . . ?
H50A C50 H50C 109.5 . . ?
H50B C50 H50C 109.5 . . ?
O3 C48' C49' 101.2(6) . . ?
O3 C48' H48C 111.5 . . ?
C49' C48' H48C 111.5 . . ?
O3 C48' H48D 111.5 . . ?
C49' C48' H48D 111.5 . . ?
H48C C48' H48D 109.4 . . ?
O4' C49' C48' 108.4(10) . . ?
O4' C49' H49C 110.0 . . ?
C48' C49' H49C 110.0 . . ?
O4' C49' H49D 110.0 . . ?
C48' C49' H49D 110.0 . . ?
H49C C49' H49D 108.4 . . ?
O4' C50' H50D 109.5 . . ?
O4' C50' H50E 109.5 . . ?
H50D C50' H50E 109.5 . . ?
O4' C50' H50F 109.5 . . ?
H50D C50' H50F 109.5 . . ?
H50E C50' H50F 109.5 . . ?
O5 C51 H51A 109.5 . . ?
O5 C51 H51B 109.5 . . ?
H51A C51 H51B 109.5 . . ?
O5 C51 H51C 109.5 . . ?
H51A C51 H51C 109.5 . . ?
H51B C51 H51C 109.5 . . ?
O5 C52 C53 109.2(3) . . ?
O5 C52 H52A 109.8 . . ?
C53 C52 H52A 109.8 . . ?
O5 C52 H52B 109.8 . . ?
C53 C52 H52B 109.8 . . ?
H52A C52 H52B 108.3 . . ?
O6 C53 C52 109.6(3) . . ?
O6 C53 H53A 109.8 . . ?
C52 C53 H53A 109.8 . . ?
O6 C53 H53B 109.8 . . ?
C52 C53 H53B 109.8 . . ?
H53A C53 H53B 108.2 . . ?
O6 C54 H54A 109.5 . . ?
O6 C54 H54B 109.5 . . ?
H54A C54 H54B 109.5 . . ?
O6 C54 H54C 109.5 . . ?
H54A C54 H54C 109.5 . . ?
H54B C54 H54C 109.5 . . ?

loop_
_geom_bond_atom_site_label_1
_geom_bond_atom_site_label_2
_geom_bond_distance
_geom_bond_site_symmetry_2
_geom_bond_publ_flag
Ga1 N2 1.954(2) . ?
Ga1 N1 1.963(2) . ?
Ga1 C37 1.998(3) . ?
Ga1 C40 2.001(3) . ?
Na1 O4' 2.317(12) . ?
Na1 O6 2.334(2) . ?
Na1 O3 2.353(2) . ?
Na1 O4 2.354(6) . ?
Na1 O1 2.358(2) . ?
Na1 O2 2.420(2) . ?
Na1 O5 2.442(2) . ?
O1 C43 1.413(4) . ?
O1 C44 1.426(4) . ?
O2 C45 1.408(4) . ?
O2 C46 1.428(5) . ?
O3 C47 1.393(5) . ?
O3 C48' 1.431(6) . ?
O3 C48 1.450(4) . ?
O4 C49 1.427(5) . ?
O4 C50 1.408(12) . ?
O4' C50' 1.408(13) . ?
O4' C49' 1.431(6) . ?
O5 C52 1.417(4) . ?
O5 C51 1.420(4) . ?
O6 C53 1.424(5) . ?
O6 C54 1.431(4) . ?
N1 C1 1.391(3) . ?
N1 C13 1.416(3) . ?
N2 C2 1.387(3) . ?
N2 C25 1.412(3) . ?
C1 C2 1.375(3) . ?
C1 C5 1.463(3) . ?
C2 C3 1.472(3) . ?
C3 C12 1.373(4) . ?
C3 C4 1.419(4) . ?
C4 C9 1.384(4) . ?
C4 C5 1.424(4) . ?
C5 C6 1.374(4) . ?
C6 C7 1.423(4) . ?
C6 H6A 0.9500 . ?
C7 C8 1.370(4) . ?
C7 H7A 0.9500 . ?
C8 C9 1.428(4) . ?
C8 H8A 0.9500 . ?
C9 C10 1.429(4) . ?
C10 C11 1.363(4) . ?
C10 H10A 0.9500 . ?
C11 C12 1.424(4) . ?
C11 H11A 0.9500 . ?
C12 H12A 0.9500 . ?
C13 C18 1.408(4) . ?
C13 C14 1.417(4) . ?
C14 C15 1.395(4) . ?
C14 C19 1.519(4) . ?
C15 C16 1.377(4) . ?
C15 H15A 0.9500 . ?
C16 C17 1.372(4) . ?
C16 H16A 0.9500 . ?
C17 C18 1.397(4) . ?
C17 H17A 0.9500 . ?
C18 C22 1.510(4) . ?
C19 C20 1.523(4) . ?
C19 C21 1.528(4) . ?
C19 H19A 1.0000 . ?
C20 H20A 0.9800 . ?
C20 H20B 0.9800 . ?
C20 H20C 0.9800 . ?
C21 H21A 0.9800 . ?
C21 H21B 0.9800 . ?
C21 H21C 0.9800 . ?
C22 C23 1.528(4) . ?
C22 C24 1.528(4) . ?
C22 H22A 1.0000 . ?
C23 H23A 0.9800 . ?
C23 H23B 0.9800 . ?
C23 H23C 0.9800 . ?
C24 H24A 0.9800 . ?
C24 H24B 0.9800 . ?
C24 H24C 0.9800 . ?
C25 C30 1.407(4) . ?
C25 C26 1.413(3) . ?
C26 C27 1.386(4) . ?
C26 C31 1.516(4) . ?
C27 C28 1.382(4) . ?
C27 H27A 0.9500 . ?
C28 C29 1.376(4) . ?
C28 H28A 0.9500 . ?
C29 C30 1.394(4) . ?
C29 H29A 0.9500 . ?
C30 C34 1.518(4) . ?
C31 C33 1.529(4) . ?
C31 C32 1.528(4) . ?
C31 H31A 1.0000 . ?
C32 H32A 0.9800 . ?
C32 H32B 0.9800 . ?
C32 H32C 0.9800 . ?
C33 H33A 0.9800 . ?
C33 H33B 0.9800 . ?
C33 H33C 0.9800 . ?
C34 C35 1.530(6) . ?
C34 C36 1.530(6) . ?
C34 H34A 1.0000 . ?
C35 H35A 0.9800 . ?
C35 H35B 0.9800 . ?
C35 H35C 0.9800 . ?
C36 H36A 0.9800 . ?
C36 H36B 0.9800 . ?
C36 H36C 0.9800 . ?
C37 C38 1.509(4) . ?
C37 H37A 0.9900 . ?
C37 H37B 0.9900 . ?
C38 C39 1.348(4) . ?
C38 C41 1.517(4) . ?
C39 C40 1.509(4) . ?
C39 C42 1.517(4) . ?
C40 H40A 0.9900 . ?
C40 H40B 0.9900 . ?
C41 H41A 0.9800 . ?
C41 H41B 0.9800 . ?
C41 H41C 0.9800 . ?
C42 H42A 0.9800 . ?
C42 H42B 0.9800 . ?
C42 H42C 0.9800 . ?
C43 H43A 0.9800 . ?
C43 H43B 0.9800 . ?
C43 H43C 0.9800 . ?
C44 C45 1.475(5) . ?
C44 H44A 0.9900 . ?
C44 H44B 0.9900 . ?
C45 H45A 0.9900 . ?
C45 H45B 0.9900 . ?
C46 H46A 0.9800 . ?
C46 H46B 0.9800 . ?
C46 H46C 0.9800 . ?
C47 H47A 0.9800 . ?
C47 H47B 0.9800 . ?
C47 H47C 0.9800 . ?
C48 C49 1.519(7) . ?
C48 H48A 0.9900 . ?
C48 H48B 0.9900 . ?
C49 H49A 0.9900 . ?
C49 H49B 0.9900 . ?
C50 H50A 0.9800 . ?
C50 H50B 0.9800 . ?
C50 H50C 0.9800 . ?
C48' C49' 1.513(8) . ?
C48' H48C 0.9900 . ?
C48' H48D 0.9900 . ?
C49' H49C 0.9900 . ?
C49' H49D 0.9900 . ?
C50' H50D 0.9800 . ?
C50' H50E 0.9800 . ?
C50' H50F 0.9800 . ?
C51 H51A 0.9800 . ?
C51 H51B 0.9800 . ?
C51 H51C 0.9800 . ?
C52 C53 1.482(5) . ?
C52 H52A 0.9900 . ?
C52 H52B 0.9900 . ?
C53 H53A 0.9900 . ?
C53 H53B 0.9900 . ?
C54 H54A 0.9800 . ?
C54 H54B 0.9800 . ?
C54 H54C 0.9800 . ?
